data_4133830
loop_
_publ_author_name
'Garc\'ia-S\'anchez, Alba'
'Gomez-Mendoza, Miguel'
'Barawi, Mariam'
'Villar-Garcia, Ignacio Jose'
'Liras, Marta'
'G\'andara, Felipe'
'de la Pe\~na O'Shea, V\'ictor A'

_publ_section_title
;
 Fundamental Insights in Photoelectrocatalytic Hydrogen Production with a
 Hole-transport Bismuth Metal-organic Framework.
;
_journal_name_full 'Journal of the American Chemical Society'
_journal_paper_doi 10.1021/jacs.9b10261
_journal_year 2019
_chemical_formula_moiety 'C120 H24 Bi6 O48 S36, O, 2(C3 N O)'
_chemical_formula_sum 'C126 H24 Bi6 N2 O51 S36'
_chemical_formula_weight 4789.51
_space_group_crystal_system monoclinic
_space_group_IT_number 5
_space_group_name_Hall 'C 2y'
_space_group_name_H-M_alt 'C 1 2 1'
_atom_sites_solution_hydrogens geom
_audit_creation_date 2017-03-29
_audit_creation_method
;
Olex2 1.2
(compiled 2017.01.04 svn.r3372 for OlexSys, GUI svn.r5292)
;
_cell_angle_alpha 90
_cell_angle_beta 100.512(8)
_cell_angle_gamma 90
_cell_formula_units_Z 2
_cell_length_a 25.5961(19)
_cell_length_b 22.5938(19)
_cell_length_c 17.288(2)
_cell_measurement_reflns_used 9901
_cell_measurement_temperature 273(2)
_cell_measurement_theta_max 65.10
_cell_measurement_theta_min 3.51
_cell_volume 9830.1(16)
_computing_molecular_graphics 'Olex2 (Dolomanov et al., 2009)'
_computing_publication_material 'Olex2 (Dolomanov et al., 2009)'
_computing_structure_refinement 'XL (Sheldrick, 2008)'
_diffrn_ambient_temperature 273.15
_diffrn_measured_fraction_theta_full 0.994
_diffrn_measured_fraction_theta_max 0.994
_diffrn_measurement_device_type 'Bruker PHOTON-100'
_diffrn_measurement_method '\f and \w scans'
_diffrn_radiation_type CuK\a
_diffrn_radiation_wavelength 1.54178
_diffrn_reflns_av_R_equivalents 0.0563
_diffrn_reflns_av_unetI/netI 0.0408
_diffrn_reflns_Laue_measured_fraction_full 0.994
_diffrn_reflns_Laue_measured_fraction_max 0.994
_diffrn_reflns_limit_h_max 30
_diffrn_reflns_limit_h_min -30
_diffrn_reflns_limit_k_max 25
_diffrn_reflns_limit_k_min -26
_diffrn_reflns_limit_l_max 20
_diffrn_reflns_limit_l_min -20
_diffrn_reflns_number 87447
_diffrn_reflns_point_group_measured_fraction_full 0.988
_diffrn_reflns_point_group_measured_fraction_max 0.988
_diffrn_reflns_theta_full 65.442
_diffrn_reflns_theta_max 65.442
_diffrn_reflns_theta_min 2.599
_diffrn_standards_number 0
_exptl_absorpt_coefficient_mu 14.484
_exptl_absorpt_correction_T_max 0.4649
_exptl_absorpt_correction_T_min 0.3214
_exptl_absorpt_correction_type multi-scan
_exptl_absorpt_process_details SADABS
_exptl_crystal_colour yellowish
_exptl_crystal_colour_modifier yellowish
_exptl_crystal_density_diffrn 1.618
_exptl_crystal_description prism
_exptl_crystal_F_000 4552
_exptl_crystal_size_max 0.1
_exptl_crystal_size_mid 0.06
_exptl_crystal_size_min 0.06
_refine_diff_density_max 2.914
_refine_diff_density_min -1.102
_refine_diff_density_rms 0.287
_refine_ls_abs_structure_details
;
 Flack x determined using 5782 quotients [(I+)-(I-)]/[(I+)+(I-)]
 (Parsons, Flack and Wagner, Acta Cryst. B69 (2013) 249-259).
;
_refine_ls_abs_structure_Flack 0.011(8)
_refine_ls_extinction_method none
_refine_ls_goodness_of_fit_ref 1.052
_refine_ls_hydrogen_treatment constr
_refine_ls_matrix_type full
_refine_ls_number_parameters 957
_refine_ls_number_reflns 16719
_refine_ls_number_restraints 1
_refine_ls_restrained_S_all 1.052
_refine_ls_R_factor_all 0.0758
_refine_ls_R_factor_gt 0.0637
_refine_ls_shift/su_max 0.001
_refine_ls_shift/su_mean 0.000
_refine_ls_structure_factor_coef Fsqd
_refine_ls_weighting_details 'w=1/[\s^2^(Fo^2^)+(0.1353P)^2^+85.2411P] where P=(Fo^2^+2Fc^2^)/3'
_refine_ls_weighting_scheme calc
_refine_ls_wR_factor_gt 0.1917
_refine_ls_wR_factor_ref 0.2024
_reflns_Friedel_coverage 0.932
_reflns_Friedel_fraction_full 0.980
_reflns_Friedel_fraction_max 0.980
_reflns_number_gt 14293
_reflns_number_total 16719
_reflns_threshold_expression 'I > 2\s(I)'
_cod_data_source_file ja9b10261_si_001.cif
_cod_data_source_block BiDTT
_cod_original_cell_volume 9830.0(18)
_cod_database_code 4133830
_shelx_shelxl_version_number 2014/7
_shelx_space_group_comment
;
The symmetry employed for this shelxl refinement is uniquely defined
by the following loop, which should always be used as a source of
symmetry information in preference to the above space-group names.
They are only intended as comments.
;
_olex2_refinement_description
;
1. Fixed Uiso
 At 1.2 times of:
  All C(H) groups
2. Others
 Fixed Uiso: O2(0.1) C3(0.1) N4(0.1) C5(0.1) C6(0.1)
3.a Free rotating group:
 O2(C3,N4,C5,C6)
3.b Aromatic/amide H refined with riding coordinates:
 C01N(H01N), C01W(H01W), C020(H020), C021(H021), C022(H022), C023(H023),
 C02A(H02A), C02C(H02C), C02N(H02N), C02O(H02O), C02Y(H02Y), C031(H031)
;
_olex2_submission_special_instructions 'No special instructions were received'

loop_
_space_group_symop_operation_xyz
'x, y, z'
'-x, y, -z'
'x+1/2, y+1/2, z'
'-x+1/2, y+1/2, -z'

loop_
_atom_site_label
_atom_site_type_symbol
_atom_site_fract_x
_atom_site_fract_y
_atom_site_fract_z
_atom_site_U_iso_or_equiv
_atom_site_adp_type
_atom_site_occupancy
_atom_site_site_symmetry_order
_atom_site_calc_flag
_atom_site_refinement_flags_posn
_atom_site_refinement_flags_adp
_atom_site_refinement_flags_occupancy
_atom_site_disorder_assembly
_atom_site_disorder_group
Bi01 Bi 0.43606(3) 0.74782(3) 0.71169(4) 0.0396(2) Uani 1 1 d . . . . .
Bi02 Bi 0.69778(3) 0.25491(3) -0.03567(4) 0.0462(2) Uani 1 1 d . . . . .
Bi03 Bi 0.31973(3) 0.75103(8) -0.15288(5) 0.0725(3) Uani 1 1 d . . . . .
S004 S 0.4544(2) -0.0451(3) -0.1149(3) 0.0458(13) Uani 1 1 d . . . . .
S005 S 0.6788(3) 0.4491(3) 0.7756(4) 0.0569(16) Uani 1 1 d . . . . .
S006 S 0.5569(2) 0.0824(3) -0.0637(4) 0.0534(16) Uani 1 1 d . . . . .
S007 S 0.5781(2) 0.5777(3) 0.7534(4) 0.0496(13) Uani 1 1 d . . . . .
S008 S 0.2972(2) 0.6347(3) 0.2797(3) 0.0509(12) Uani 1 1 d . . . . .
S009 S 0.38062(18) 0.7630(2) 0.1761(3) 0.0402(11) Uani 1 1 d . . . . .
S00A S 0.6152(2) -0.0911(2) -0.0532(3) 0.0510(12) Uani 1 1 d . . . . .
S00B S 0.6568(2) 0.5357(3) 0.9806(3) 0.0584(14) Uani 1 1 d . . . . .
S00C S 0.41155(19) 0.7481(3) 0.4042(2) 0.0504(11) Uani 1 1 d . . . . .
S00D S 0.7155(2) 0.2654(3) 0.2696(4) 0.0619(16) Uani 1 1 d . . . . .
S00E S 0.5812(3) 0.9176(3) 0.7312(4) 0.0555(15) Uani 1 1 d . . . . .
S00F S 0.7465(2) 0.2531(4) 0.4986(3) 0.0643(13) Uani 1 1 d . . . . .
S00G S 0.5497(3) 0.4174(3) -0.0717(4) 0.0543(16) Uani 1 1 d . . . . .
S00H S 0.5245(3) 1.0917(3) 0.7203(5) 0.0711(18) Uani 1 1 d . . . . .
S00I S 0.4767(3) 0.4647(3) -0.2993(4) 0.0639(15) Uani 1 1 d . . . . .
S00J S 0.4532(2) 0.5520(2) -0.0953(3) 0.0453(13) Uani 1 1 d . . . . .
S00K S 0.8242(3) 0.3841(4) 0.3931(4) 0.077(2) Uani 1 1 d . . . . .
S00L S 0.6847(3) 1.0463(3) 0.7775(4) 0.0631(17) Uani 1 1 d . . . . .
O00M O 0.5096(6) 0.8105(7) 0.7157(10) 0.049(4) Uani 1 1 d . . . . .
O00N O 0.6251(7) 0.1904(7) -0.0430(12) 0.059(4) Uani 1 1 d . . . . .
O00O O 0.4989(7) 0.6736(7) 0.7133(10) 0.053(4) Uani 1 1 d . . . . .
O00P O 0.6936(6) 0.2521(10) 0.0960(8) 0.061(4) Uani 1 1 d . . . . .
O00Q O 0.2993(6) 0.7177(7) -0.0308(8) 0.049(3) Uani 1 1 d . . . . .
O00R O 0.4175(6) -0.2137(6) -0.1456(8) 0.050(3) Uani 1 1 d . . . . .
O00S O 0.4381(5) 0.7537(10) 0.5788(7) 0.060(4) Uani 1 1 d . . . . .
O00T O 0.3718(6) 0.6737(7) -0.2266(8) 0.051(4) Uani 1 1 d . . . . .
O00U O 0.4955(6) 0.7027(7) 0.8330(9) 0.053(4) Uani 1 1 d . . . . .
O00V O 0.3658(7) -0.1347(8) -0.1504(12) 0.075(5) Uani 1 1 d . . . . .
O00W O 0.7637(6) 0.3266(6) 0.8981(10) 0.056(4) Uani 1 1 d . . . . .
O00X O 0.7670(8) 0.2316(9) 0.6742(12) 0.086(6) Uani 1 1 d . . . . .
O00Y O 0.3749(7) 0.7690(7) -0.0023(9) 0.062(4) Uani 1 1 d . . . . .
O00Z O 0.3870(7) 0.6619(7) -0.0978(10) 0.066(4) Uani 1 1 d . . . . .
O010 O 0.6330(7) 0.2954(8) -0.1552(10) 0.067(5) Uani 1 1 d . . . . .
O011 O 0.4342(6) 0.8590(7) 0.6887(9) 0.055(4) Uani 1 1 d . . . . .
C012 C 0.6195(9) 0.5447(10) 0.8305(14) 0.052(5) Uani 1 1 d . . . . .
O013 O 0.7024(6) 0.1446(7) -0.0119(10) 0.062(4) Uani 1 1 d . . . . .
O014 O 0.7431(7) 0.3258(8) 0.0702(9) 0.062(4) Uani 1 1 d . . . . .
C015 C 0.6520(10) 0.1441(11) -0.0296(14) 0.055(6) Uani 1 1 d . . . . .
O016 O 0.6314(7) 0.3234(8) -0.0336(12) 0.059(4) Uani 1 1 d . . . . .
C017 C 0.5471(8) -0.0951(9) -0.0822(11) 0.040(4) Uani 1 1 d . . . . .
O018 O 0.8342(7) 0.2874(8) 0.7027(10) 0.064(4) Uani 1 1 d . . . . .
C019 C 0.3586(7) 0.7212(9) 0.2458(11) 0.040(4) Uani 1 1 d . . . . .
O01A O 0.7235(7) 1.2129(8) 0.8272(9) 0.066(4) Uani 1 1 d . . . . .
C01B C 0.6184(9) 1.0382(11) 0.7511(13) 0.055(5) Uani 1 1 d . . . . .
O01C O 0.3872(7) 0.6809(8) 0.6047(9) 0.061(4) Uani 1 1 d . . . . .
O01D O 0.7543(8) 0.3455(8) 0.7723(11) 0.072(5) Uani 1 1 d . . . . .
C01E C 0.5157(8) 0.6686(9) 0.7896(12) 0.044(5) Uani 1 1 d . . . . .
C01F C 0.6153(8) 0.5699(9) 0.9038(13) 0.047(5) Uani 1 1 d . . . . .
C01G C 0.4110(9) -0.1577(11) -0.1391(12) 0.049(5) Uani 1 1 d . . . . .
C01H C 0.4756(8) 0.5015(9) -0.1553(12) 0.047(5) Uani 1 1 d . . . . .
C01I C 0.6256(8) 0.0845(10) -0.0387(14) 0.054(5) Uani 1 1 d . . . . .
C01J C 0.7244(9) 0.2961(11) 0.1173(15) 0.056(6) Uani 1 1 d . . . . .
C01K C 0.3370(8) 0.7398(9) 0.0171(12) 0.046(5) Uani 1 1 d . . . . .
C01L C 0.3712(7) 0.7136(10) 0.3273(10) 0.041(4) Uani 1 1 d . . . . .
C01M C 0.5541(8) 0.6244(9) 0.8195(13) 0.045(5) Uani 1 1 d . . . . .
C01N C 0.5521(9) 0.3821(11) -0.2096(15) 0.058(6) Uani 1 1 d . . . . .
H01N H 0.5608 0.3610 -0.2516 0.069 Uiso 1 1 calc R . . . .
O01O O 0.7718(8) 1.1361(10) 0.8106(14) 0.085(6) Uani 1 1 d . . . . .
C01P C 0.6101(8) -0.0140(9) -0.0508(11) 0.043(4) Uani 1 1 d . . . . .
C01Q C 0.3899(9) 0.6446(9) -0.1648(14) 0.046(5) Uani 1 1 d . . . . .
C01R C 0.5610(7) 0.0069(11) -0.0687(10) 0.044(5) Uani 1 1 d . . . . .
C01S C 0.4178(7) 0.5890(9) -0.1755(12) 0.042(4) Uani 1 1 d . . . . .
C01T C 0.5236(8) -0.0408(9) -0.0876(11) 0.044(5) Uani 1 1 d . . . . .
C01U C 0.4566(9) 0.5148(11) -0.2366(13) 0.055(5) Uani 1 1 d . . . . .
C01V C 0.6566(8) 0.4979(9) 0.8368(14) 0.050(5) Uani 1 1 d . . . . .
C01W C 0.6492(9) 0.0326(10) -0.0318(13) 0.051(5) Uani 1 1 d . . . . .
H01W H 0.6856 0.0266 -0.0170 0.062 Uiso 1 1 calc R . . . .
C01X C 0.3194(9) 0.6799(9) 0.2110(13) 0.049(5) Uani 1 1 d . . . . .
C01Y C 0.5728(9) 0.3712(10) -0.1365(14) 0.056(6) Uani 1 1 d . . . . .
C01Z C 0.5110(8) 0.4531(9) -0.1475(14) 0.049(5) Uani 1 1 d . . . . .
C020 C 0.4887(9) 0.9704(10) 0.6975(12) 0.049(5) Uani 1 1 d . . . . .
H020 H 0.4525 0.9777 0.6826 0.058 Uiso 1 1 calc R . . . .
C021 C 0.5775(7) 0.6158(9) 0.8946(13) 0.043(5) Uani 1 1 d . . . . .
H021 H 0.5696 0.6379 0.9364 0.052 Uiso 1 1 calc R . . . .
C022 C 0.3060(8) 0.6838(9) 0.1259(11) 0.046(5) Uani 1 1 d . . . . .
H022 H 0.2806 0.6611 0.0937 0.055 Uiso 1 1 calc R . . . .
C023 C 0.5119(9) -0.1418(10) -0.0991(12) 0.051(5) Uani 1 1 d . . . . .
H023 H 0.5220 -0.1814 -0.0984 0.061 Uiso 1 1 calc R . . . .
C024 C 0.7550(11) 0.3042(12) 0.3455(14) 0.064(7) Uani 1 1 d . . . . .
C025 C 0.6779(10) 1.1220(12) 0.7884(14) 0.062(6) Uani 1 1 d . . . . .
C026 C 0.3370(8) 0.7269(8) 0.1009(11) 0.043(4) Uani 1 1 d . . . . .
C027 C 0.7390(9) 0.3084(11) 0.2019(13) 0.059(6) Uani 1 1 d . . . . .
C028 C 0.5121(9) 0.9145(10) 0.7072(11) 0.048(5) Uani 1 1 d . . . . .
C029 C 0.4843(10) 0.8599(10) 0.7026(12) 0.048(5) Uani 1 1 d . . . . .
C02A C 0.7761(9) 0.3492(11) 0.2360(13) 0.054(6) Uani 1 1 d . . . . .
H02A H 0.7941 0.3752 0.2084 0.065 Uiso 1 1 calc R . . . .
C02B C 0.7290(10) 1.1589(11) 0.8091(16) 0.057(6) Uani 1 1 d . . . . .
C02C C 0.3498(9) 0.6639(11) 0.4357(13) 0.054(5) Uani 1 1 d . . . . .
H02C H 0.3338 0.6353 0.4622 0.065 Uiso 1 1 calc R . . . .
C02D C 0.6149(9) 0.3263(10) -0.107(2) 0.066(7) Uani 1 1 d . . . . .
C02E C 0.4587(8) -0.1219(9) -0.1178(11) 0.044(5) Uani 1 1 d . . . . .
C02F C 0.3400(8) 0.6710(10) 0.3544(12) 0.048(5) Uani 1 1 d . . . . .
C02G C 0.4050(9) 0.7120(12) 0.5567(11) 0.053(6) Uani 1 1 d . . . . .
C02H C 0.6783(8) 0.4879(10) 0.9151(13) 0.051(5) Uani 1 1 d . . . . .
C02I C 0.7665(9) 0.2991(13) 0.4292(14) 0.060(6) Uani 1 1 d . . . . .
C02K C 0.5155(10) 0.4287(10) -0.2190(15) 0.062(6) Uani 1 1 d . . . . .
C02L C 0.7461(10) 0.3567(12) 0.8408(18) 0.063(7) Uani 1 1 d . . . . .
C02M C 0.5940(10) 1.0950(12) 0.7508(15) 0.066(6) Uani 1 1 d . . . . .
C02N C 0.4233(7) 0.5656(9) -0.2475(12) 0.045(5) Uani 1 1 d . . . . .
H02N H 0.4074 0.5809 -0.2961 0.054 Uiso 1 1 calc R . . . .
C02O C 0.6303(10) 1.1421(11) 0.7721(14) 0.060(6) Uani 1 1 d . . . . .
H02O H 0.6209 1.1817 0.7741 0.072 Uiso 1 1 calc R . . . .
C02P C 0.7929(10) 0.2896(13) 0.5734(16) 0.070(7) Uani 1 1 d . . . . .
C02Q C 0.5803(8) 0.9934(9) 0.7314(12) 0.045(5) Uani 1 1 d . . . . .
C02R C 0.7978(10) 0.2681(12) 0.6550(15) 0.062(7) Uani 1 1 d . . . . .
C02S C 0.3850(10) 0.7031(11) 0.4706(12) 0.056(6) Uani 1 1 d . . . . .
C02U C 0.5289(10) 1.0146(11) 0.7140(14) 0.059(6) Uani 1 1 d . . . . .
C02W C 0.7829(10) 0.3461(12) 0.3165(17) 0.065(6) Uani 1 1 d . . . . .
C02X C 0.7165(9) 0.4120(9) 0.8555(14) 0.054(5) Uani 1 1 d . . . . .
C02Y C 0.7127(11) 0.4372(11) 0.9272(15) 0.066(7) Uani 1 1 d . . . . .
H02Y H 0.7299 0.4234 0.9759 0.079 Uiso 1 1 calc R . . . .
C02Z C 0.8031(11) 0.3360(12) 0.4619(16) 0.067(7) Uani 1 1 d . . . . .
C031 C 0.8183(11) 0.3316(12) 0.5429(14) 0.064(6) Uani 1 1 d . . . . .
H031 H 0.8438 0.3558 0.5726 0.077 Uiso 1 1 calc R . . . .
O1 O 0.5000 0.7212(13) 1.0000 0.097(10) Uani 1 2 d S T P . .
O2 O 0.3320(8) 0.4340(9) -0.3530(10) 0.100 Uiso 1 1 d . . . A -1
C3 C 0.3324(7) 0.4411(7) -0.2832(10) 0.100 Uiso 1 1 d G . . A -1
N4 N 0.3593(6) 0.4073(7) -0.2236(9) 0.100 Uiso 1 1 d G . . A -1
C5 C 0.3913(12) 0.3574(11) -0.2405(13) 0.100 Uiso 1 1 d G . . A -1
C6 C 0.3572(11) 0.4195(13) -0.1419(9) 0.100 Uiso 1 1 d G . . A -1

loop_
_atom_site_aniso_label
_atom_site_aniso_U_11
_atom_site_aniso_U_22
_atom_site_aniso_U_33
_atom_site_aniso_U_23
_atom_site_aniso_U_13
_atom_site_aniso_U_12
Bi01 0.0395(4) 0.0445(4) 0.0356(3) -0.0001(4) 0.0089(2) 0.0015(4)
Bi02 0.0412(4) 0.0421(4) 0.0564(4) -0.0001(4) 0.0121(3) 0.0025(4)
Bi03 0.0530(5) 0.1051(8) 0.0647(5) -0.0005(7) 0.0251(4) 0.0170(6)
S004 0.042(3) 0.045(3) 0.050(3) -0.004(2) 0.008(2) 0.000(2)
S005 0.062(4) 0.050(3) 0.062(4) 0.002(3) 0.020(3) 0.014(3)
S006 0.046(4) 0.044(3) 0.071(4) 0.002(3) 0.012(3) -0.003(2)
S007 0.046(3) 0.047(3) 0.058(3) -0.002(2) 0.015(2) 0.005(2)
S008 0.054(3) 0.055(3) 0.045(3) 0.001(2) 0.013(2) -0.010(2)
S009 0.042(2) 0.041(3) 0.037(2) 0.0002(19) 0.0044(17) -0.0018(19)
S00A 0.046(3) 0.047(3) 0.060(3) 0.006(2) 0.009(2) 0.002(2)
S00B 0.062(4) 0.056(3) 0.057(3) -0.002(3) 0.013(3) 0.015(3)
S00C 0.057(3) 0.058(3) 0.034(2) -0.008(3) 0.0033(18) -0.005(3)
S00D 0.062(3) 0.062(4) 0.062(3) 0.003(3) 0.011(3) 0.008(3)
S00E 0.052(3) 0.054(3) 0.062(4) -0.005(3) 0.015(3) 0.000(3)
S00F 0.058(3) 0.078(4) 0.057(3) 0.005(4) 0.010(2) -0.008(4)
S00G 0.052(3) 0.051(3) 0.060(4) 0.008(3) 0.012(3) 0.011(3)
S00H 0.052(3) 0.050(4) 0.105(5) 0.000(3) -0.001(3) 0.000(3)
S00I 0.069(4) 0.063(4) 0.056(3) -0.015(3) 0.001(3) 0.011(3)
S00J 0.045(3) 0.044(3) 0.047(3) 0.004(2) 0.011(2) 0.003(2)
S00K 0.089(5) 0.090(5) 0.052(3) 0.007(3) 0.013(3) -0.016(4)
S00L 0.054(4) 0.060(4) 0.079(4) -0.010(3) 0.023(3) -0.007(3)
O00M 0.038(8) 0.056(10) 0.055(9) -0.001(7) 0.009(7) 0.002(7)
O00N 0.058(10) 0.037(9) 0.086(13) 0.005(8) 0.021(9) 0.001(7)
O00O 0.057(10) 0.055(10) 0.052(10) -0.007(7) 0.021(8) 0.007(8)
O00P 0.055(8) 0.070(10) 0.059(8) 0.006(10) 0.012(6) 0.009(11)
O00Q 0.052(8) 0.058(9) 0.034(7) -0.002(6) -0.004(6) 0.015(7)
O00R 0.064(9) 0.039(8) 0.051(8) -0.010(6) 0.022(7) -0.007(7)
O00S 0.062(9) 0.075(11) 0.041(7) 0.008(10) 0.009(6) -0.011(10)
O00T 0.050(8) 0.051(9) 0.050(8) 0.006(7) 0.002(7) 0.007(7)
O00U 0.044(8) 0.054(9) 0.062(9) -0.002(7) 0.012(7) 0.003(7)
O00V 0.047(10) 0.074(12) 0.105(14) -0.042(11) 0.019(9) 0.006(8)
O00W 0.059(9) 0.036(8) 0.079(11) 0.017(7) 0.023(8) 0.009(7)
O00X 0.081(13) 0.087(15) 0.093(13) 0.038(11) 0.018(10) -0.005(10)
O00Y 0.081(11) 0.055(10) 0.055(9) 0.004(7) 0.028(8) -0.004(8)
O00Z 0.078(12) 0.054(10) 0.068(11) -0.003(8) 0.020(9) 0.007(8)
O010 0.061(10) 0.065(11) 0.077(11) 0.005(9) 0.020(9) 0.031(9)
O011 0.048(9) 0.055(10) 0.062(9) -0.005(7) 0.005(7) -0.005(7)
C012 0.052(12) 0.043(12) 0.068(14) -0.002(10) 0.033(11) -0.001(9)
O013 0.046(9) 0.049(9) 0.088(12) -0.002(8) 0.004(8) -0.009(7)
O014 0.075(11) 0.067(11) 0.044(8) -0.001(7) 0.011(8) -0.002(8)
C015 0.053(15) 0.062(15) 0.050(13) -0.004(11) 0.010(10) -0.006(11)
O016 0.043(10) 0.067(11) 0.065(11) 0.006(9) 0.002(8) 0.011(8)
C017 0.045(11) 0.042(11) 0.035(9) 0.004(8) 0.013(8) -0.002(9)
O018 0.064(11) 0.060(10) 0.066(10) -0.001(8) 0.007(9) 0.002(8)
C019 0.038(10) 0.044(11) 0.038(10) -0.005(8) 0.007(8) -0.008(8)
O01A 0.072(11) 0.071(12) 0.055(9) -0.007(8) 0.016(8) -0.023(9)
C01B 0.054(13) 0.059(14) 0.055(12) 0.011(10) 0.019(10) 0.009(11)
O01C 0.076(11) 0.065(10) 0.043(8) 0.008(7) 0.016(8) -0.005(8)
O01D 0.075(12) 0.074(12) 0.073(12) -0.008(9) 0.027(10) 0.026(9)
C01E 0.041(11) 0.041(11) 0.054(13) -0.005(9) 0.020(9) -0.010(9)
C01F 0.051(12) 0.034(10) 0.058(12) 0.004(9) 0.019(10) -0.001(9)
C01G 0.048(13) 0.072(16) 0.031(10) 0.004(10) 0.019(9) -0.004(11)
C01H 0.046(11) 0.044(12) 0.049(11) -0.004(9) 0.002(9) 0.000(9)
C01I 0.041(12) 0.051(13) 0.070(14) 0.004(11) 0.008(10) 0.000(10)
C01J 0.047(13) 0.054(14) 0.069(15) -0.008(12) 0.013(11) 0.008(10)
C01K 0.057(12) 0.031(11) 0.054(11) 0.005(9) 0.016(10) 0.009(9)
C01L 0.037(10) 0.061(13) 0.026(9) -0.007(8) 0.006(8) -0.004(9)
C01M 0.033(10) 0.046(12) 0.057(13) 0.001(9) 0.012(9) -0.005(8)
C01N 0.051(13) 0.052(14) 0.070(16) -0.006(11) 0.009(11) 0.002(10)
O01O 0.053(11) 0.085(14) 0.117(17) 0.008(12) 0.017(11) 0.005(10)
C01P 0.043(11) 0.040(11) 0.044(11) 0.000(8) 0.006(9) -0.005(8)
C01Q 0.043(12) 0.040(11) 0.062(15) -0.004(10) 0.024(11) -0.006(9)
C01R 0.041(11) 0.063(14) 0.031(9) 0.008(8) 0.013(8) 0.000(9)
C01S 0.027(9) 0.039(11) 0.062(12) 0.001(9) 0.011(9) -0.001(8)
C01T 0.047(11) 0.042(11) 0.044(11) 0.007(8) 0.013(9) -0.007(9)
C01U 0.055(13) 0.056(14) 0.053(13) -0.010(10) 0.010(10) 0.002(10)
C01V 0.041(11) 0.044(12) 0.070(14) 0.014(10) 0.022(10) 0.016(9)
C01W 0.045(12) 0.051(13) 0.059(13) 0.002(10) 0.008(10) -0.001(9)
C01X 0.050(12) 0.041(11) 0.059(13) 0.001(9) 0.016(10) -0.008(9)
C01Y 0.055(13) 0.051(13) 0.064(15) -0.001(11) 0.019(11) 0.009(10)
C01Z 0.040(11) 0.042(11) 0.066(14) -0.003(10) 0.013(10) -0.002(9)
C020 0.046(12) 0.058(14) 0.041(11) -0.008(9) 0.005(9) -0.006(10)
C021 0.036(10) 0.036(10) 0.061(13) -0.011(9) 0.017(10) 0.000(8)
C022 0.053(12) 0.046(12) 0.036(10) -0.001(8) 0.002(9) 0.000(9)
C023 0.068(14) 0.041(12) 0.044(11) 0.006(9) 0.011(10) -0.001(10)
C024 0.072(16) 0.069(16) 0.052(14) 0.010(11) 0.014(12) 0.026(13)
C025 0.054(15) 0.074(17) 0.059(14) -0.014(12) 0.013(11) -0.019(12)
C026 0.042(11) 0.035(10) 0.048(11) 0.003(8) -0.001(9) 0.002(8)
C027 0.052(13) 0.067(15) 0.054(13) 0.006(11) 0.000(10) 0.036(12)
C028 0.064(14) 0.049(13) 0.033(10) -0.009(8) 0.014(9) -0.016(10)
C029 0.063(15) 0.049(13) 0.038(11) -0.004(9) 0.023(10) -0.009(11)
C02A 0.058(14) 0.064(15) 0.044(12) 0.012(10) 0.022(11) 0.010(11)
C02B 0.045(14) 0.054(15) 0.072(16) -0.012(12) 0.013(12) -0.008(11)
C02C 0.047(12) 0.064(15) 0.050(13) 0.000(10) 0.004(10) -0.001(11)
C02D 0.036(12) 0.041(13) 0.12(2) 0.001(14) 0.023(14) 0.001(9)
C02E 0.054(12) 0.048(12) 0.036(10) -0.007(8) 0.020(9) -0.006(9)
C02F 0.044(12) 0.062(14) 0.038(11) 0.002(9) 0.005(9) 0.000(10)
C02G 0.055(13) 0.076(16) 0.027(10) -0.013(10) 0.006(9) 0.003(12)
C02H 0.045(12) 0.048(12) 0.060(13) 0.000(10) 0.009(10) -0.005(9)
C02I 0.045(13) 0.085(18) 0.051(13) -0.002(12) 0.009(10) 0.001(12)
C02K 0.068(15) 0.046(13) 0.077(16) -0.013(12) 0.029(13) 0.004(11)
C02L 0.047(15) 0.058(16) 0.08(2) -0.015(14) 0.011(14) -0.004(11)
C02M 0.051(14) 0.073(17) 0.072(16) 0.000(13) 0.010(12) 0.005(12)
C02N 0.034(10) 0.048(12) 0.046(11) -0.002(9) -0.010(8) -0.001(8)
C02O 0.055(14) 0.052(14) 0.071(15) -0.004(11) 0.008(12) -0.011(11)
C02P 0.052(14) 0.081(19) 0.076(17) 0.025(14) 0.008(12) 0.025(13)
C02Q 0.045(12) 0.043(11) 0.048(11) 0.000(9) 0.009(9) -0.004(9)
C02R 0.048(13) 0.079(19) 0.063(14) 0.013(12) 0.016(11) 0.015(12)
C02S 0.076(16) 0.058(14) 0.037(11) 0.011(10) 0.023(11) 0.023(12)
C02U 0.060(15) 0.058(14) 0.061(14) 0.001(11) 0.017(11) -0.016(11)
C02W 0.046(13) 0.061(15) 0.086(18) 0.004(13) 0.008(12) -0.007(11)
C02X 0.067(14) 0.033(11) 0.065(14) 0.006(10) 0.020(11) 0.002(10)
C02Y 0.084(18) 0.053(15) 0.066(15) 0.011(11) 0.028(13) 0.011(12)
C02Z 0.068(17) 0.065(16) 0.076(17) -0.001(13) 0.029(14) 0.003(13)
C031 0.079(17) 0.064(16) 0.050(13) 0.017(11) 0.012(12) 0.001(13)
O1 0.15(3) 0.072(18) 0.09(2) 0.000 0.07(2) 0.000

loop_
_atom_type_symbol
_atom_type_description
_atom_type_scat_dispersion_real
_atom_type_scat_dispersion_imag
_atom_type_scat_source
C C 0.0181 0.0091 'International Tables Vol C Tables 4.2.6.8 and 6.1.1.4'
H H 0.0000 0.0000 'International Tables Vol C Tables 4.2.6.8 and 6.1.1.4'
Bi Bi -4.0111 8.9310 'International Tables Vol C Tables 4.2.6.8 and 6.1.1.4'
N N 0.0311 0.0180 'International Tables Vol C Tables 4.2.6.8 and 6.1.1.4'
O O 0.0492 0.0322 'International Tables Vol C Tables 4.2.6.8 and 6.1.1.4'
S S 0.3331 0.5567 'International Tables Vol C Tables 4.2.6.8 and 6.1.1.4'

loop_
_geom_angle_atom_site_label_1
_geom_angle_atom_site_label_2
_geom_angle_atom_site_label_3
_geom_angle
_geom_angle_site_symmetry_1
_geom_angle_site_symmetry_3
O00M Bi01 O00R 93.0(5) . 1_566
O00M Bi01 O00T 155.0(5) . 1_556
O00M Bi01 O00U 82.1(5) . .
O00M Bi01 O011 53.2(5) . .
O00M Bi01 O018 123.8(5) . 3_455
O00M Bi01 O01C 131.9(5) . .
O00M Bi01 C01E 82.2(5) . .
O00M Bi01 C029 26.8(6) . .
O00M Bi01 C02G 106.9(6) . .
O00O Bi01 O00M 83.4(6) . .
O00O Bi01 O00R 116.9(5) . 1_566
O00O Bi01 O00T 91.0(5) . 1_556
O00O Bi01 O00U 52.9(5) . .
O00O Bi01 O011 135.1(6) . .
O00O Bi01 O018 152.8(6) . 3_455
O00O Bi01 O01C 80.0(6) . .
O00O Bi01 C01E 27.0(6) . .
O00O Bi01 C029 109.8(7) . .
O00O Bi01 C02G 82.9(6) . .
O00R Bi01 C01E 90.0(5) 1_566 .
O00R Bi01 C029 85.1(5) 1_566 .
O00R Bi01 C02G 153.8(6) 1_566 .
O00S Bi01 O00M 80.3(6) . .
O00S Bi01 O00O 85.0(6) . .
O00S Bi01 O00R 156.4(6) . 1_566
O00S Bi01 O00T 123.6(6) . 1_556
O00S Bi01 O00U 135.9(5) . .
O00S Bi01 O011 77.9(7) . .
O00S Bi01 O018 96.8(5) . 3_455
O00S Bi01 O01C 53.6(6) . .
O00S Bi01 C01E 111.2(6) . .
O00S Bi01 C029 78.7(7) . .
O00S Bi01 C02G 27.2(7) . .
O00T Bi01 O00R 67.8(4) 1_556 1_566
O00T Bi01 O018 65.3(5) 1_556 3_455
O00T Bi01 C01E 81.9(5) 1_556 .
O00T Bi01 C029 151.6(5) 1_556 .
O00T Bi01 C02G 96.5(6) 1_556 .
O00U Bi01 O00R 64.2(5) . 1_566
O00U Bi01 O00T 75.2(4) . 1_556
O00U Bi01 O018 126.4(5) . 3_455
O00U Bi01 C01E 26.0(5) . .
O00U Bi01 C029 101.6(6) . .
O00U Bi01 C02G 134.1(6) . .
O011 Bi01 O00R 79.9(5) . 1_566
O011 Bi01 O00T 132.8(5) . 1_556
O011 Bi01 O00U 120.8(5) . .
O011 Bi01 O018 71.2(5) . 3_455
O011 Bi01 C01E 133.1(5) . .
O011 Bi01 C029 26.4(6) . .
O011 Bi01 C02G 98.2(6) . .
O018 Bi01 O00R 68.1(5) 3_455 1_566
O018 Bi01 C01E 145.3(5) 3_455 .
O018 Bi01 C029 97.1(6) 3_455 .
O018 Bi01 C02G 86.5(6) 3_455 .
O01C Bi01 O00R 134.7(5) . 1_566
O01C Bi01 O00T 70.3(5) . 1_556
O01C Bi01 O00U 120.0(5) . .
O01C Bi01 O011 118.9(5) . .
O01C Bi01 O018 79.3(5) . 3_455
O01C Bi01 C01E 100.6(6) . .
O01C Bi01 C029 130.9(5) . .
O01C Bi01 C02G 26.5(6) . .
C029 Bi01 C01E 107.8(6) . .
C02G Bi01 C01E 109.1(6) . .
C02G Bi01 C029 104.9(7) . .
O00N Bi02 O00Q 123.6(5) . 3_545
O00N Bi02 O00W 152.6(6) . 1_554
O00N Bi02 O010 77.8(6) . .
O00N Bi02 O013 53.8(5) . .
O00N Bi02 O014 133.0(6) . .
O00N Bi02 C015 26.6(7) . .
O00N Bi02 O01A 92.9(6) . 1_544
O00N Bi02 C01J 108.4(7) . .
O00N Bi02 C02D 78.6(6) . .
O00P Bi02 O00N 81.8(7) . .
O00P Bi02 O00Q 100.2(4) . 3_545
O00P Bi02 O00W 125.1(6) . 1_554
O00P Bi02 O010 131.8(5) . .
O00P Bi02 O013 79.7(7) . .
O00P Bi02 O014 53.4(6) . .
O00P Bi02 C015 80.9(7) . .
O00P Bi02 O016 80.5(7) . .
O00P Bi02 O01A 155.2(6) . 1_544
O00P Bi02 C01J 27.3(7) . .
O00P Bi02 C02D 106.7(8) . .
O00Q Bi02 O00W 62.4(4) 3_545 1_554
O00Q Bi02 C015 97.3(6) 3_545 .
O00Q Bi02 O01A 62.7(5) 3_545 1_544
O00Q Bi02 C01J 90.4(5) 3_545 .
O00Q Bi02 C02D 147.5(7) 3_545 .
O00W Bi02 C015 147.9(6) 1_554 .
O00W Bi02 O01A 65.2(5) 1_554 1_544
O00W Bi02 C01J 97.9(6) 1_554 .
O00W Bi02 C02D 87.0(6) 1_554 .
O010 Bi02 O00Q 127.4(5) . 3_545
O010 Bi02 O00W 79.0(5) . 1_554
O010 Bi02 C015 97.9(7) . .
O010 Bi02 O01A 69.5(5) . 1_544
O010 Bi02 C01J 131.2(6) . .
O010 Bi02 C02D 26.4(7) . .
O013 Bi02 O00Q 70.9(5) . 3_545
O013 Bi02 O00W 129.7(5) . 1_554
O013 Bi02 O010 119.1(6) . .
O013 Bi02 O014 120.1(5) . .
O013 Bi02 C015 27.2(6) . .
O013 Bi02 O01A 77.7(6) . 1_544
O013 Bi02 C01J 100.4(7) . .
O013 Bi02 C02D 131.1(6) . .
O014 Bi02 O00Q 82.2(5) . 3_545
O014 Bi02 O00W 72.2(5) . 1_554
O014 Bi02 O010 119.8(6) . .
O014 Bi02 C015 132.9(6) . .
O014 Bi02 O01A 133.6(5) . 1_544
O014 Bi02 C01J 26.1(6) . .
O014 Bi02 C02D 99.6(7) . .
O016 Bi02 O00N 80.7(6) . .
O016 Bi02 O00Q 155.6(6) . 3_545
O016 Bi02 O00W 96.9(6) . 1_554
O016 Bi02 O010 53.4(6) . .
O016 Bi02 O013 132.4(6) . .
O016 Bi02 O014 78.8(6) . .
O016 Bi02 C015 106.8(7) . .
O016 Bi02 O01A 122.7(6) . 1_544
O016 Bi02 C01J 79.2(7) . .
O016 Bi02 C02D 27.0(7) . .
O01A Bi02 C015 83.7(6) 1_544 .
O01A Bi02 C01J 152.4(6) 1_544 .
O01A Bi02 C02D 95.7(8) 1_544 .
C01J Bi02 C015 107.4(7) . .
C01J Bi02 C02D 105.4(8) . .
C02D Bi02 C015 104.4(7) . .
O00Q Bi03 O00R 114.6(5) . 1_565
O00Q Bi03 O00T 115.2(5) . .
O00Q Bi03 O00W 70.8(5) . 3_454
O00Q Bi03 O00Y 50.8(5) . .
O00Q Bi03 O00Z 71.5(5) . .
O00Q Bi03 O018 175.2(5) . 3_454
O00Q Bi03 O01A 69.8(5) . 3_444
O00R Bi03 O00T 70.4(4) 1_565 .
O00R Bi03 O00Y 65.6(5) 1_565 .
O00R Bi03 O00Z 70.6(5) 1_565 .
O00R Bi03 O018 70.2(5) 1_565 3_454
O00T Bi03 O00Y 109.5(4) . .
O00T Bi03 O00Z 48.5(5) . .
O00T Bi03 O018 66.1(5) . 3_454
O00W Bi03 O00R 112.5(5) 3_454 1_565
O00W Bi03 O00T 172.1(5) 3_454 .
O00W Bi03 O00Y 78.1(5) 3_454 .
O00W Bi03 O00Z 139.1(5) 3_454 .
O00W Bi03 O018 107.5(5) 3_454 3_454
O00W Bi03 O01A 71.2(6) 3_454 3_444
O00Z Bi03 O00Y 66.0(5) . .
O00Z Bi03 O018 111.3(5) . 3_454
O018 Bi03 O00Y 133.7(5) 3_454 .
O01A Bi03 O00R 174.8(5) 3_444 1_565
O01A Bi03 O00T 105.5(5) 3_444 .
O01A Bi03 O00Y 119.3(5) 3_444 .
O01A Bi03 O00Z 109.2(6) 3_444 .
O01A Bi03 O018 105.5(5) 3_444 3_454
C02E S004 C01T 89.8(10) . .
C01V S005 C02X 91.1(11) . .
C01R S006 C01I 88.4(10) . .
C012 S007 C01M 89.7(10) . .
C01X S008 C02F 89.4(11) . .
C019 S009 C026 91.0(9) . .
C017 S00A C01P 89.1(9) . .
C01F S00B C02H 90.0(11) . .
C01L S00C C02S 89.6(11) . .
C027 S00D C024 90.1(13) . .
C02Q S00E C028 91.6(11) . .
C02I S00F C02P 89.0(12) . .
C01Z S00G C01Y 90.4(11) . .
C02U S00H C02M 89.3(12) . .
C01U S00I C02K 89.8(11) . .
C01H S00J C01S 91.2(10) . .
C02W S00K C02Z 89.5(13) . .
C01B S00L C025 91.2(12) . .
C029 O00M Bi01 98.1(14) . .
C015 O00N Bi02 96.0(15) . .
C01E O00O Bi01 99.9(12) . .
C01J O00P Bi02 97.2(14) . .
Bi03 O00Q Bi02 103.7(5) . 3_455
C01K O00Q Bi02 120.9(12) . 3_455
C01K O00Q Bi03 101.0(13) . .
Bi03 O00R Bi01 100.5(5) 1_545 1_544
C01G O00R Bi01 116.0(12) . 1_544
C01G O00R Bi03 99.7(13) . 1_545
C02G O00S Bi01 97.0(12) . .
Bi03 O00T Bi01 100.1(5) . 1_554
C01Q O00T Bi01 119.9(13) . 1_554
C01Q O00T Bi03 94.3(12) . .
C01E O00U Bi01 90.1(13) . .
Bi03 O00W Bi02 100.4(5) 3_546 1_556
C02L O00W Bi02 120.5(16) . 1_556
C02L O00W Bi03 104.2(16) . 3_546
C01K O00Y Bi03 83.6(12) . .
C01Q O00Z Bi03 92.8(14) . .
C02D O010 Bi02 85.9(17) . .
C029 O011 Bi01 89.8(13) . .
C01F C012 S007 112.6(16) . .
C01F C012 C01V 113(2) . .
C01V C012 S007 134.2(18) . .
C015 O013 Bi02 87.4(14) . .
C01J O014 Bi02 87.3(15) . .
O00N C015 Bi02 57.4(13) . .
O00N C015 O013 123(2) . .
O00N C015 C01I 121(2) . .
O013 C015 Bi02 65.4(12) . .
O013 C015 C01I 117(2) . .
C01I C015 Bi02 172.0(17) . .
C02D O016 Bi02 97.6(15) . .
C01T C017 S00A 112.5(15) . .
C01T C017 C023 114.3(19) . .
C023 C017 S00A 133.2(17) . .
Bi03 O018 Bi01 97.9(6) 3_546 3_545
C02R O018 Bi01 122.0(16) . 3_545
C02R O018 Bi03 107.4(15) . 3_546
C01L C019 S009 137.4(15) . .
C01L C019 C01X 111.1(18) . .
C01X C019 S009 111.3(14) . .
Bi03 O01A Bi02 98.2(5) 3_556 1_566
C02B O01A Bi02 126.8(16) . 1_566
C02B O01A Bi03 102.0(15) . 3_556
C02M C01B S00L 108.7(19) . .
C02Q C01B S00L 139.9(19) . .
C02Q C01B C02M 111(2) . .
C02G O01C Bi01 87.5(13) . .
O00O C01E Bi01 53.1(10) . .
O00O C01E C01M 120.0(18) . .
O00U C01E Bi01 63.9(12) . .
O00U C01E O00O 117.0(19) . .
O00U C01E C01M 123(2) . .
C01M C01E Bi01 172.6(15) . .
C012 C01F S00B 112.0(16) . .
C021 C01F S00B 136.9(18) . .
C021 C01F C012 111(2) . .
O00R C01G C02E 117(2) . .
O00V C01G O00R 122(2) . .
O00V C01G C02E 121(2) . .
C01U C01H S00J 111.3(16) . .
C01Z C01H S00J 137.7(17) . .
C01Z C01H C01U 110.7(19) . .
C015 C01I S006 117.9(17) . .
C01W C01I S006 115.2(18) . .
C01W C01I C015 127(2) . .
O00P C01J Bi02 55.4(11) . .
O00P C01J C027 118(2) . .
O014 C01J Bi02 66.7(13) . .
O014 C01J O00P 122(2) . .
O014 C01J C027 120(2) . .
C027 C01J Bi02 171.2(18) . .
O00Q C01K O00Y 124.5(19) . .
O00Q C01K C026 115.5(18) . .
O00Y C01K C026 120.0(19) . .
C019 C01L S00C 136.0(16) . .
C02F C01L S00C 111.0(14) . .
C02F C01L C019 112.7(17) . .
C01E C01M S007 119.0(16) . .
C021 C01M S007 113.4(15) . .
C021 C01M C01E 127.5(19) . .
C01Y C01N H01N 123.2 . .
C01Y C01N C02K 114(2) . .
C02K C01N H01N 123.2 . .
C01R C01P S00A 114.9(16) . .
C01R C01P C01W 112(2) . .
C01W C01P S00A 132.8(16) . .
O00T C01Q C01S 116.6(19) . .
O00Z C01Q O00T 123(2) . .
O00Z C01Q C01S 120(2) . .
C01P C01R S006 114.1(16) . .
C01P C01R C01T 110(2) . .
C01T C01R S006 135.6(16) . .
C01Q C01S S00J 120.5(16) . .
C02N C01S S00J 114.4(15) . .
C02N C01S C01Q 124.7(19) . .
C017 C01T S004 112.3(15) . .
C017 C01T C01R 113.1(18) . .
C01R C01T S004 134.5(17) . .
C01H C01U S00I 113.3(17) . .
C02N C01U S00I 133.9(18) . .
C02N C01U C01H 112.8(19) . .
C012 C01V S005 137.3(19) . .
C02H C01V S005 112.5(15) . .
C02H C01V C012 110(2) . .
C01I C01W C01P 110(2) . .
C01I C01W H01W 125.0 . .
C01P C01W H01W 125.0 . .
C019 C01X S008 113.0(16) . .
C019 C01X C022 113.9(18) . .
C022 C01X S008 133.0(17) . .
C01N C01Y S00G 113.1(18) . .
C01N C01Y C02D 126(2) . .
C02D C01Y S00G 120(2) . .
C01H C01Z S00G 135.9(18) . .
C02K C01Z S00G 111.7(17) . .
C02K C01Z C01H 112(2) . .
C028 C020 H020 125.3 . .
C028 C020 C02U 109(2) . .
C02U C020 H020 125.3 . .
C01F C021 H021 123.4 . .
C01M C021 C01F 113.2(19) . .
C01M C021 H021 123.4 . .
C01X C022 H022 125.7 . .
C026 C022 C01X 108.6(18) . .
C026 C022 H022 125.7 . .
C017 C023 H023 124.2 . .
C017 C023 C02E 111.7(19) . .
C02E C023 H023 124.2 . .
C02I C024 S00D 135(2) . .
C02W C024 S00D 110.5(19) . .
C02W C024 C02I 114(3) . .
C02B C025 S00L 117.6(19) . .
C02O C025 S00L 115.7(19) . .
C02O C025 C02B 126(2) . .
C01K C026 S009 121.4(15) . .
C022 C026 S009 115.0(15) . .
C022 C026 C01K 123.5(18) . .
C01J C027 S00D 121(2) . .
C02A C027 S00D 112.9(17) . .
C02A C027 C01J 126(2) . .
C020 C028 S00E 112.8(16) . .
C020 C028 C029 125(2) . .
C029 C028 S00E 121.7(19) . .
O00M C029 Bi01 55.1(11) . .
O00M C029 C028 121(2) . .
O011 C029 Bi01 63.8(12) . .
O011 C029 O00M 119(2) . .
O011 C029 C028 120(2) . .
C028 C029 Bi01 173.0(17) . .
C027 C02A H02A 124.8 . .
C02W C02A C027 110(2) . .
C02W C02A H02A 124.8 . .
O01A C02B C025 117(2) . .
O01O C02B O01A 123(2) . .
O01O C02B C025 120(2) . .
C02F C02C H02C 124.3 . .
C02S C02C H02C 124.3 . .
C02S C02C C02F 111(2) . .
O010 C02D Bi02 67.6(13) . .
O010 C02D O016 123(2) . .
O010 C02D C01Y 120(3) . .
O016 C02D Bi02 55.4(12) . .
O016 C02D C01Y 117(2) . .
C01Y C02D Bi02 172(2) . .
C01G C02E S004 120.5(17) . .
C023 C02E S004 111.9(16) . .
C023 C02E C01G 128(2) . .
C01L C02F S008 113.7(15) . .
C01L C02F C02C 114(2) . .
C02C C02F S008 131.9(18) . .
O00S C02G Bi01 55.8(9) . .
O00S C02G C02S 119(2) . .
O01C C02G Bi01 66.0(11) . .
O01C C02G O00S 121.6(18) . .
O01C C02G C02S 119(2) . .
C02S C02G Bi01 170.4(17) . .
C01V C02H S00B 114.7(16) . .
C01V C02H C02Y 114(2) . .
C02Y C02H S00B 131.6(18) . .
C024 C02I S00F 136(2) . .
C02Z C02I S00F 111(2) . .
C02Z C02I C024 113(3) . .
C01N C02K S00I 135.3(19) . .
C01Z C02K S00I 113.5(18) . .
C01Z C02K C01N 111(2) . .
O00W C02L O01D 123(2) . .
O00W C02L C02X 117(2) . .
O01D C02L C02X 120(3) . .
C01B C02M S00H 112.4(19) . .
C02O C02M S00H 133(2) . .
C02O C02M C01B 114(2) . .
C01S C02N C01U 110.3(18) . .
C01S C02N H02N 124.9 . .
C01U C02N H02N 124.9 . .
C025 C02O C02M 110(2) . .
C025 C02O H02O 124.9 . .
C02M C02O H02O 124.9 . .
C02R C02P S00F 118(2) . .
C031 C02P S00F 111(2) . .
C031 C02P C02R 131(3) . .
C01B C02Q S00E 135.5(18) . .
C02U C02Q S00E 111.1(16) . .
C02U C02Q C01B 113(2) . .
O00X C02R C02P 122(3) . .
O018 C02R O00X 121(2) . .
O018 C02R C02P 117(2) . .
C02C C02S S00C 113.5(17) . .
C02C C02S C02G 129(2) . .
C02G C02S S00C 118(2) . .
C020 C02U S00H 131(2) . .
C02Q C02U S00H 113.7(17) . .
C02Q C02U C020 115(2) . .
C024 C02W S00K 111(2) . .
C024 C02W C02A 116(2) . .
C02A C02W S00K 133(2) . .
C02L C02X S005 119.2(18) . .
C02Y C02X S005 113.0(17) . .
C02Y C02X C02L 128(2) . .
C02H C02Y H02Y 125.1 . .
C02X C02Y C02H 110(2) . .
C02X C02Y H02Y 125.1 . .
C02I C02Z S00K 113(2) . .
C02I C02Z C031 116(3) . .
C031 C02Z S00K 131(2) . .
C02P C031 C02Z 113(3) . .
C02P C031 H031 123.6 . .
C02Z C031 H031 123.6 . .
O2 C3 N4 126.0 . .
C3 N4 C5 120.5 . .
C3 N4 C6 121.8 . .
C6 N4 C5 117.7 . .

loop_
_geom_bond_atom_site_label_1
_geom_bond_atom_site_label_2
_geom_bond_distance
_geom_bond_site_symmetry_2
Bi01 O00M 2.347(16) .
Bi01 O00O 2.321(16) .
Bi01 O00R 2.738(13) 1_566
Bi01 O00S 2.311(13) .
Bi01 O00T 2.700(15) 1_556
Bi01 O00U 2.566(15) .
Bi01 O011 2.543(16) .
Bi01 O018 2.733(18) 3_455
Bi01 O01C 2.536(17) .
Bi01 C01E 2.86(2) .
Bi01 C029 2.83(2) .
Bi01 C02G 2.773(19) .
Bi02 O00N 2.349(17) .
Bi02 O00P 2.299(14) .
Bi02 O00Q 2.718(14) 3_545
Bi02 O00W 2.736(15) 1_554
Bi02 O010 2.569(17) .
Bi02 O013 2.524(16) .
Bi02 O014 2.546(16) .
Bi02 C015 2.77(3) .
Bi02 O016 2.303(17) .
Bi02 O01A 2.743(16) 1_544
Bi02 C01J 2.77(2) .
Bi02 C02D 2.77(3) .
Bi03 O00Q 2.388(14) .
Bi03 O00R 2.607(15) 1_565
Bi03 O00T 2.660(15) .
Bi03 O00W 2.492(15) 3_454
Bi03 O00Y 2.755(16) .
Bi03 O00Z 2.708(17) .
Bi03 O018 2.718(18) 3_454
Bi03 O01A 2.573(16) 3_444
S004 C01T 1.75(2) .
S004 C02E 1.74(2) .
S005 C01V 1.70(2) .
S005 C02X 1.75(2) .
S006 C01I 1.73(2) .
S006 C01R 1.71(2) .
S007 C012 1.72(2) .
S007 C01M 1.75(2) .
S008 C01X 1.74(2) .
S008 C02F 1.74(2) .
S009 C019 1.71(2) .
S009 C026 1.752(19) .
S00A C017 1.73(2) .
S00A C01P 1.75(2) .
S00B C01F 1.72(2) .
S00B C02H 1.73(2) .
S00C C01L 1.715(19) .
S00C C02S 1.76(2) .
S00D C024 1.74(3) .
S00D C027 1.71(3) .
S00E C028 1.74(2) .
S00E C02Q 1.71(2) .
S00F C02I 1.73(3) .
S00F C02P 1.79(3) .
S00G C01Y 1.71(2) .
S00G C01Z 1.70(2) .
S00H C02M 1.76(3) .
S00H C02U 1.75(3) .
S00I C01U 1.71(2) .
S00I C02K 1.75(3) .
S00J C01H 1.71(2) .
S00J C01S 1.73(2) .
S00K C02W 1.76(3) .
S00K C02Z 1.77(3) .
S00L C01B 1.69(2) .
S00L C025 1.73(3) .
O00M C029 1.29(3) .
O00N C015 1.25(3) .
O00O C01E 1.32(3) .
O00P C01J 1.28(3) .
O00Q Bi02 2.718(14) 3_455
O00Q C01K 1.25(2) .
O00R Bi01 2.738(13) 1_544
O00R Bi03 2.607(15) 1_545
O00R C01G 1.28(3) .
O00S C02G 1.28(3) .
O00T Bi01 2.700(15) 1_554
O00T C01Q 1.27(3) .
O00U C01E 1.25(2) .
O00V C01G 1.25(3) .
O00W Bi02 2.736(15) 1_556
O00W Bi03 2.493(15) 3_546
O00W C02L 1.22(3) .
O00X C02R 1.23(3) .
O00Y C01K 1.27(2) .
O00Z C01Q 1.24(3) .
O010 C02D 1.24(3) .
O011 C029 1.26(3) .
C012 C01F 1.41(3) .
C012 C01V 1.41(3) .
O013 C015 1.27(3) .
O014 C01J 1.22(3) .
C015 C01I 1.50(3) .
O016 C02D 1.27(4) .
C017 C01T 1.36(3) .
C017 C023 1.38(3) .
O018 Bi01 2.733(17) 3_545
O018 Bi03 2.718(18) 3_546
O018 C02R 1.21(3) .
C019 C01L 1.40(3) .
C019 C01X 1.42(3) .
O01A Bi02 2.743(16) 1_566
O01A Bi03 2.573(16) 3_556
O01A C02B 1.27(3) .
C01B C02M 1.43(3) .
C01B C02Q 1.40(3) .
O01C C02G 1.24(3) .
O01D C02L 1.26(3) .
C01E C01M 1.43(3) .
C01F C021 1.41(3) .
C01G C02E 1.45(3) .
C01H C01U 1.43(3) .
C01H C01Z 1.41(3) .
C01I C01W 1.32(3) .
C01J C027 1.47(3) .
C01K C026 1.48(3) .
C01L C02F 1.38(3) .
C01M C021 1.34(3) .
C01N H01N 0.9300 .
C01N C01Y 1.30(3) .
C01N C02K 1.40(3) .
O01O C02B 1.21(3) .
C01P C01R 1.33(3) .
C01P C01W 1.45(3) .
C01Q C01S 1.47(3) .
C01R C01T 1.44(3) .
C01S C02N 1.38(3) .
C01U C02N 1.42(3) .
C01V C02H 1.38(3) .
C01W H01W 0.9300 .
C01X C022 1.45(3) .
C01Y C02D 1.50(3) .
C01Z C02K 1.38(3) .
C020 H020 0.9300 .
C020 C028 1.39(3) .
C020 C02U 1.42(3) .
C021 H021 0.9300 .
C022 H022 0.9300 .
C022 C026 1.37(3) .
C023 H023 0.9300 .
C023 C02E 1.41(3) .
C024 C02I 1.43(3) .
C024 C02W 1.34(4) .
C025 C02B 1.54(3) .
C025 C02O 1.28(4) .
C027 C02A 1.38(4) .
C028 C029 1.42(3) .
C02A H02A 0.9300 .
C02A C02W 1.37(4) .
C02C H02C 0.9300 .
C02C C02F 1.39(3) .
C02C C02S 1.33(3) .
C02G C02S 1.50(3) .
C02H C02Y 1.44(3) .
C02I C02Z 1.30(4) .
C02L C02X 1.51(3) .
C02M C02O 1.42(4) .
C02N H02N 0.9300 .
C02O H02O 0.9300 .
C02P C02R 1.47(3) .
C02P C031 1.31(4) .
C02Q C02U 1.38(3) .
C02X C02Y 1.38(3) .
C02Y H02Y 0.9300 .
C02Z C031 1.39(4) .
C031 H031 0.9300 .
O2 C3 1.2166 .
C3 N4 1.3630 .
N4 C5 1.4535 .
N4 C6 1.4495 .
